data_2004917
loop_
_publ_author_name
'Kumada, N.'
'Kinomura, N.'
'Sleight, A. W.'

_publ_section_title
;
 CsLaNb~2~O~7~
;
_journal_issue 5
_journal_name_full 'Acta Crystallographica Section C'
_journal_page_first 1063
_journal_page_last 1065
_journal_paper_doi 10.1107/S0108270195015848
_journal_volume 52
_journal_year 1996
_chemical_formula_sum 'Cs La Nb2 O7'
_chemical_formula_weight 569.62
_space_group_IT_number 123
_symmetry_cell_setting tetragonal
_symmetry_space_group_name_Hall '-P 4 2'
_symmetry_space_group_name_H-M 'P 4/m m m'
_atom_type_scat_source 'Cromer & Waber (1974)'
_cell_angle_alpha 90
_cell_angle_beta 90
_cell_angle_gamma 90
_cell_formula_units_Z 1
_cell_length_a 3.908(1)
_cell_length_b 3.908(1)
_cell_length_c 11.160(4)
_cell_measurement_reflns_used 22
_cell_measurement_temperature 296
_cell_measurement_theta_max 21.4
_cell_measurement_theta_min 10.5
_cell_volume 170.44(9)
_computing_cell_refinement 'MSC/AFC Diffractometer Control Software'
_computing_data_collection
;MSC/AFC Diffractometer Control Software (Molecular Structure Corporation,
 1991)
;
_computing_data_reduction 'TEXSAN: PROCESS'
_computing_molecular_graphics 'ORTEPII (Johnson, 1976)'
_computing_publication_material 'TEXSAN: FINISH'
_computing_structure_refinement 'TEXSAN: LS'
_computing_structure_solution 'DIRDIF92 (PATTY) (Beurskens et al., 1992)'
_diffrn_measurement_device 'Rigaku AFC-7R'
_diffrn_measurement_method '\w/2\q scans'
_diffrn_radiation_type MoK\a
_diffrn_radiation_wavelength 0.71069
_diffrn_reflns_av_R_equivalents 0.039
_diffrn_reflns_limit_h_max 6
_diffrn_reflns_limit_h_min -6
_diffrn_reflns_limit_k_max 6
_diffrn_reflns_limit_k_min -6
_diffrn_reflns_limit_l_max 20
_diffrn_reflns_limit_l_min -20
_diffrn_reflns_number 2934
_diffrn_reflns_theta_max 45
_diffrn_standards_decay_% 1.60
_diffrn_standards_interval_count 300
_diffrn_standards_number 3
_exptl_absorpt_coefficient_mu 14.57
_exptl_absorpt_correction_T_max 0.645
_exptl_absorpt_correction_T_min 0.182
_exptl_absorpt_correction_type 'analytical based on  six crystal faces'
_exptl_crystal_colour colorless
_exptl_crystal_density_diffrn 5.55
_exptl_crystal_description plate
_exptl_crystal_size_max 0.15
_exptl_crystal_size_mid 0.15
_exptl_crystal_size_min 0.03
_refine_diff_density_max '3.30 (at O3)'
_refine_diff_density_min '-3.34 (at La)'
_refine_ls_extinction_coef 2.23E-6
_refine_ls_extinction_method 'Coppens & Hamilton (1970)'
_refine_ls_goodness_of_fit_obs 1.79
_refine_ls_number_parameters 18
_refine_ls_number_reflns 426
_refine_ls_R_factor_obs 0.026
_refine_ls_shift/esd_max 0.00
_refine_ls_structure_factor_coef F
_refine_ls_weighting_scheme unit
_refine_ls_wR_factor_obs 0.031
_reflns_number_observed 426
_reflns_number_total 450
_reflns_observed_criterion I>3.0\s(I)
_cod_data_source_file oh1090.cif
_cod_data_source_block oh1090a
_cod_depositor_comments
;
The following automatic conversions were performed:

'_refine_ls_weighting_scheme' value ' Unit weights' was changed to
'unit'.

Automatic conversion script
Id: cif_fix_values 3143 2015-03-26 13:38:13Z robertas 
;
_cod_original_cell_volume 170.40(10)
_cod_database_code 2004917

loop_
_symmetry_equiv_pos_as_xyz
x,y,z
x,y,-z
y,-x,-z
-y,x,-z
x,-y,z
-x,y,z
-y,-x,z
y,x,z
-x,-y,-z
-x,-y,z
-y,x,z
y,-x,z
-x,y,-z
x,-y,-z
y,x,-z
-y,-x,-z

loop_
_atom_site_label
_atom_site_fract_x
_atom_site_fract_y
_atom_site_fract_z
_atom_site_B_iso_or_equiv
La .0 .0 .0 0.678(4)
Cs .0 .0 .5 1.668(8)
Nb .5 .5 0.20139(5) 0.396(4)
O(1) .0 .5 0.1634(6) 1.82(9)
O(2) .5 .5 0.3569(6) 2.64(8)
O(3) .5 .5 .0 3.6(1)

loop_
_geom_angle_atom_site_label_1
_geom_angle_atom_site_label_2
_geom_angle_atom_site_label_3
_geom_angle_site_symmetry_3
_geom_angle
_geom_angle_publ_flag
O(1) Nb(1) O(1) 11_655 87.42(7) yes
O(1) Nb(1) O(3) . 77.7(2) yes
O(1) Nb(1) O(2) . 102.3(2) yes
O(2) Nb(1) O(3) . 180.0 yes

loop_
_geom_bond_atom_site_label_1
_geom_bond_atom_site_label_2
_geom_bond_site_symmetry_2
_geom_bond_distance
_geom_bond_publ_flag
Nb O(1) . 1.9990(10) yes
Nb O(2) . 1.736(7) yes
Nb O(3) . 2.2480(10) yes
O(1) O(1) 11_655 2.7630(10) yes
O(1) O(2) . 2.912(7) yes
O(1) O(3) . 2.672(4) yes
La O(1) . 2.672(4) yes
Cs O(2) . 3.191(4) yes
La O(3) . 2.7630(10) yes
